data_4326464
loop_
_publ_author_name
'Alan F. Heyduk'
'Ryan A. Zarkesh'
'Andy I. Nguyen'

_publ_section_title
;
 Designing Catalysts for Nitrene Transfer Using Early Transition Metals
 and Redox-Active Ligands
;
_journal_name_full 'Inorganic Chemistry'
_journal_page_first 9849
_journal_page_last 9863
_journal_paper_doi 10.1021/ic200911b
_journal_volume 50
_journal_year 2011
_chemical_formula_sum 'C29 H39 N4 O2 Ta'
_chemical_formula_weight 656.59
_chemical_name_systematic
; 
 ? 
;
_space_group_IT_number 14
_symmetry_cell_setting monoclinic
_symmetry_space_group_name_Hall '-P 2yn'
_symmetry_space_group_name_H-M 'P 1 21/n 1'
_atom_sites_solution_hydrogens geom
_atom_sites_solution_primary direct
_atom_sites_solution_secondary difmap
_audit_creation_method SHELXL-97
_cell_angle_alpha 90.00
_cell_angle_beta 102.8300(9)
_cell_angle_gamma 90.00
_cell_formula_units_Z 4
_cell_length_a 14.9724(13)
_cell_length_b 9.6086(9)
_cell_length_c 19.6981(17)
_cell_measurement_reflns_used 9889
_cell_measurement_temperature 93(2)
_cell_measurement_theta_max 28.59
_cell_measurement_theta_min 2.37
_cell_volume 2763.1(4)
_computing_cell_refinement 'Bruker SMART/SAINT'
_computing_data_collection 'Bruker SMART'
_computing_data_reduction 'Bruker SAINT'
_computing_molecular_graphics 'Bruker SHELXTL'
_computing_publication_material 'Bruker SHELXTL'
_computing_structure_refinement 'SHELXL-97 (Sheldrick, 1997)'
_computing_structure_solution 'SHELXS-97 (Sheldrick, 1990)'
_diffrn_ambient_temperature 93(2)
_diffrn_measured_fraction_theta_full 0.945
_diffrn_measured_fraction_theta_max 0.945
_diffrn_measurement_device_type 'CCD area detector'
_diffrn_measurement_method 'omega scans'
_diffrn_radiation_monochromator graphite
_diffrn_radiation_source 'fine-focus sealed tube'
_diffrn_radiation_type MoK\a
_diffrn_radiation_wavelength 0.71073
_diffrn_reflns_av_R_equivalents 0.0189
_diffrn_reflns_av_sigmaI/netI 0.0152
_diffrn_reflns_limit_h_max 20
_diffrn_reflns_limit_h_min -20
_diffrn_reflns_limit_k_max 12
_diffrn_reflns_limit_k_min -12
_diffrn_reflns_limit_l_max 26
_diffrn_reflns_limit_l_min -26
_diffrn_reflns_number 31124
_diffrn_reflns_theta_full 28.70
_diffrn_reflns_theta_max 28.70
_diffrn_reflns_theta_min 1.55
_diffrn_standards_decay_% '< 1.0'
_diffrn_standards_interval_count 'initial 50 frames recollected'
_diffrn_standards_number '50 frames'
_exptl_absorpt_coefficient_mu 4.010
_exptl_absorpt_correction_T_max 0.4785
_exptl_absorpt_correction_T_min 0.3523
_exptl_absorpt_correction_type multi-scan
_exptl_absorpt_process_details 'Bruker SADABS'
_exptl_crystal_colour yellow
_exptl_crystal_density_diffrn 1.578
_exptl_crystal_density_meas ?
_exptl_crystal_description irregular
_exptl_crystal_F_000 1320
_exptl_crystal_size_max 0.356
_exptl_crystal_size_mid 0.228
_exptl_crystal_size_min 0.196
_refine_diff_density_max 2.248
_refine_diff_density_min -0.697
_refine_diff_density_rms 0.087
_refine_ls_extinction_method none
_refine_ls_goodness_of_fit_ref 1.031
_refine_ls_hydrogen_treatment constr
_refine_ls_matrix_type full
_refine_ls_number_parameters 334
_refine_ls_number_reflns 6732
_refine_ls_number_restraints 0
_refine_ls_restrained_S_all 1.031
_refine_ls_R_factor_all 0.0195
_refine_ls_R_factor_gt 0.0172
_refine_ls_shift/su_max 0.001
_refine_ls_shift/su_mean 0.000
_refine_ls_structure_factor_coef Fsqd
_refine_ls_weighting_details 'calc w=1/[\s^2^(Fo^2^)+(0.0229P)^2^+2.8026P] where P=(Fo^2^+2Fc^2^)/3'
_refine_ls_weighting_scheme calc
_refine_ls_wR_factor_gt 0.0432
_refine_ls_wR_factor_ref 0.0447
_reflns_number_gt 6231
_reflns_number_total 6732
_reflns_threshold_expression >2sigma(I)
_cod_data_source_file ic200911b_si_001_2.cif
_cod_data_source_block afh161
_cod_depositor_comments
;
The following automatic conversions were performed:

'_exptl_crystal_density_meas' value 'none' was changed to '?' - the
value is perceived as not measured.

Automatic conversion script
Id: cif_fix_values 3008 2015-01-20 13:52:24Z robertas 
;
_cod_database_code 4326464

loop_
_symmetry_equiv_pos_as_xyz
'x, y, z'
'-x+1/2, y+1/2, -z+1/2'
'-x, -y, -z'
'x-1/2, -y-1/2, z-1/2'

loop_
_atom_site_label
_atom_site_type_symbol
_atom_site_fract_x
_atom_site_fract_y
_atom_site_fract_z
_atom_site_U_iso_or_equiv
_atom_site_adp_type
_atom_site_occupancy
_atom_site_symmetry_multiplicity
_atom_site_calc_flag
_atom_site_refinement_flags
Ta1 Ta 0.025417(5) 0.240471(7) 0.224728(3) 0.01169(3) Uani 1 1 d .
N1 N 0.11560(10) 0.42525(15) 0.28458(8) 0.0134(3) Uani 1 1 d .
N2 N 0.09372(10) 0.15617(15) 0.31621(8) 0.0137(3) Uani 1 1 d .
N3 N -0.06674(10) 0.39008(16) 0.23507(8) 0.0158(3) Uani 1 1 d .
N4 N -0.04528(11) 0.10255(16) 0.17933(8) 0.0148(3) Uani 1 1 d .
O1 O 0.40686(9) 0.12163(15) 0.44350(7) 0.0203(3) Uani 1 1 d .
O2 O -0.13568(11) 0.63962(17) 0.42986(8) 0.0310(4) Uani 1 1 d .
C1 C 0.19571(12) 0.35393(18) 0.32493(9) 0.0138(3) Uani 1 1 d .
C2 C 0.18083(13) 0.21437(19) 0.34377(9) 0.0140(3) Uani 1 1 d .
C3 C 0.25391(12) 0.14364(19) 0.38544(9) 0.0148(3) Uani 1 1 d .
H3A H 0.2450 0.0522 0.4011 0.018 Uiso 1 1 calc R
C4 C 0.34053(13) 0.2055(2) 0.40466(9) 0.0166(3) Uani 1 1 d .
C5 C 0.35617(13) 0.3391(2) 0.38278(10) 0.0177(4) Uani 1 1 d .
H5A H 0.4156 0.3794 0.3945 0.021 Uiso 1 1 calc R
C6 C 0.28197(13) 0.41260(19) 0.34299(9) 0.0164(3) Uani 1 1 d .
H6A H 0.2911 0.5045 0.3281 0.020 Uiso 1 1 calc R
C7 C 0.06976(13) 0.02683(19) 0.34928(10) 0.0168(4) Uani 1 1 d .
H7A H 0.1087 0.0226 0.3976 0.020 Uiso 1 1 calc R
C8 C -0.03043(13) 0.0319(2) 0.35506(10) 0.0216(4) Uani 1 1 d .
H8A H -0.0398 0.1124 0.3832 0.032 Uiso 1 1 calc R
H8B H -0.0455 -0.0536 0.3772 0.032 Uiso 1 1 calc R
H8C H -0.0701 0.0402 0.3084 0.032 Uiso 1 1 calc R
C9 C 0.09012(14) -0.1028(2) 0.31034(11) 0.0221(4) Uani 1 1 d .
H9A H 0.1558 -0.1066 0.3111 0.033 Uiso 1 1 calc R
H9B H 0.0552 -0.0989 0.2620 0.033 Uiso 1 1 calc R
H9C H 0.0725 -0.1861 0.3329 0.033 Uiso 1 1 calc R
C10 C 0.49878(13) 0.1732(2) 0.45668(11) 0.0239(4) Uani 1 1 d .
H10A H 0.5405 0.1032 0.4825 0.036 Uiso 1 1 calc R
H10B H 0.5031 0.2588 0.4842 0.036 Uiso 1 1 calc R
H10C H 0.5157 0.1928 0.4123 0.036 Uiso 1 1 calc R
C11 C 0.05377(13) 0.47714(18) 0.32765(9) 0.0148(3) Uani 1 1 d .
C12 C -0.04116(13) 0.46262(18) 0.29866(10) 0.0162(3) Uani 1 1 d .
C13 C -0.10175(14) 0.5192(2) 0.33601(10) 0.0205(4) Uani 1 1 d .
H13A H -0.1659 0.5101 0.3186 0.025 Uiso 1 1 calc R
C14 C -0.06852(15) 0.5892(2) 0.39901(10) 0.0221(4) Uani 1 1 d .
C15 C 0.02451(14) 0.6015(2) 0.42711(10) 0.0208(4) Uani 1 1 d .
H15A H 0.0464 0.6478 0.4702 0.025 Uiso 1 1 calc R
C16 C 0.08537(14) 0.54373(19) 0.39028(10) 0.0176(4) Uani 1 1 d .
H16A H 0.1495 0.5506 0.4088 0.021 Uiso 1 1 calc R
C17 C -0.16386(13) 0.3991(2) 0.19733(10) 0.0193(4) Uani 1 1 d .
H17A H -0.1886 0.4906 0.2089 0.023 Uiso 1 1 calc R
C18 C -0.22165(15) 0.2839(2) 0.21953(12) 0.0253(4) Uani 1 1 d .
H18A H -0.2135 0.2851 0.2703 0.038 Uiso 1 1 calc R
H18B H -0.2022 0.1935 0.2049 0.038 Uiso 1 1 calc R
H18C H -0.2864 0.2992 0.1977 0.038 Uiso 1 1 calc R
C19 C -0.16980(14) 0.3955(2) 0.11912(10) 0.0237(4) Uani 1 1 d .
H19A H -0.1308 0.4687 0.1066 0.036 Uiso 1 1 calc R
H19B H -0.2334 0.4108 0.0943 0.036 Uiso 1 1 calc R
H19C H -0.1490 0.3046 0.1062 0.036 Uiso 1 1 calc R
C20 C -0.10761(19) 0.7261(2) 0.48978(12) 0.0311(5) Uani 1 1 d .
H20A H -0.1616 0.7559 0.5065 0.047 Uiso 1 1 calc R
H20B H -0.0756 0.8081 0.4775 0.047 Uiso 1 1 calc R
H20C H -0.0664 0.6737 0.5265 0.047 Uiso 1 1 calc R
C21 C 0.13723(13) 0.54340(19) 0.24210(10) 0.0175(4) Uani 1 1 d .
H21A H 0.1665 0.6182 0.2730 0.026 Uiso 1 1 calc R
H21B H 0.0805 0.5782 0.2120 0.026 Uiso 1 1 calc R
H21C H 0.1789 0.5116 0.2133 0.026 Uiso 1 1 calc R
C22 C -0.09800(12) 0.00404(19) 0.13660(9) 0.0155(3) Uani 1 1 d .
C23 C -0.11805(13) 0.0204(2) 0.06395(10) 0.0185(4) Uani 1 1 d .
H23A H -0.0953 0.0993 0.0441 0.022 Uiso 1 1 calc R
C24 C -0.17078(14) -0.0777(2) 0.02070(10) 0.0196(4) Uani 1 1 d .
H24A H -0.1833 -0.0645 -0.0283 0.024 Uiso 1 1 calc R
C25 C -0.20553(13) -0.1947(2) 0.04767(10) 0.0188(4) Uani 1 1 d .
C26 C -0.18604(14) -0.2103(2) 0.11986(10) 0.0201(4) Uani 1 1 d .
H26A H -0.2093 -0.2889 0.1395 0.024 Uiso 1 1 calc R
C27 C -0.13324(13) -0.1133(2) 0.16386(10) 0.0188(4) Uani 1 1 d .
H27A H -0.1210 -0.1268 0.2128 0.023 Uiso 1 1 calc R
C28 C -0.25919(15) -0.3043(2) 0.00034(11) 0.0252(4) Uani 1 1 d .
H28A H -0.3104 -0.3365 0.0198 0.038 Uiso 1 1 calc R
H28B H -0.2190 -0.3830 -0.0035 0.038 Uiso 1 1 calc R
H28C H -0.2830 -0.2643 -0.0459 0.038 Uiso 1 1 calc R
C29 C 0.10891(14) 0.2734(2) 0.14805(10) 0.0180(4) Uani 1 1 d .
H29A H 0.1003 0.1953 0.1152 0.027 Uiso 1 1 calc R
H29B H 0.1736 0.2794 0.1719 0.027 Uiso 1 1 calc R
H29C H 0.0903 0.3601 0.1227 0.027 Uiso 1 1 calc R

loop_
_atom_site_aniso_label
_atom_site_aniso_U_11
_atom_site_aniso_U_22
_atom_site_aniso_U_33
_atom_site_aniso_U_23
_atom_site_aniso_U_13
_atom_site_aniso_U_12
Ta1 0.01362(5) 0.00937(4) 0.01163(5) 0.00039(2) 0.00182(3) 0.00017(2)
N1 0.0165(7) 0.0111(7) 0.0128(7) 0.0009(5) 0.0038(6) -0.0002(6)
N2 0.0165(7) 0.0106(7) 0.0135(7) 0.0007(5) 0.0024(6) -0.0014(6)
N3 0.0159(7) 0.0142(7) 0.0167(7) 0.0012(6) 0.0019(6) 0.0023(6)
N4 0.0177(7) 0.0121(7) 0.0137(7) 0.0009(5) 0.0013(6) -0.0009(6)
O1 0.0161(6) 0.0216(7) 0.0207(7) 0.0024(5) -0.0012(5) 0.0023(5)
O2 0.0348(9) 0.0348(9) 0.0263(8) -0.0042(7) 0.0131(7) 0.0132(7)
C1 0.0168(8) 0.0118(8) 0.0127(8) -0.0005(6) 0.0029(6) 0.0011(6)
C2 0.0169(8) 0.0124(8) 0.0134(8) -0.0015(6) 0.0047(7) -0.0010(7)
C3 0.0186(9) 0.0129(8) 0.0134(8) -0.0002(6) 0.0048(7) 0.0007(7)
C4 0.0182(9) 0.0182(9) 0.0130(8) -0.0014(7) 0.0026(7) 0.0030(7)
C5 0.0167(9) 0.0175(9) 0.0184(9) -0.0037(7) 0.0026(7) -0.0021(7)
C6 0.0193(9) 0.0134(8) 0.0163(8) -0.0016(6) 0.0038(7) -0.0024(7)
C7 0.0192(9) 0.0139(8) 0.0168(9) 0.0043(7) 0.0030(7) -0.0023(7)
C8 0.0217(10) 0.0238(10) 0.0198(9) 0.0033(7) 0.0058(8) -0.0046(8)
C9 0.0278(10) 0.0124(9) 0.0252(10) 0.0022(7) 0.0041(8) 0.0004(7)
C10 0.0156(9) 0.0279(11) 0.0255(10) -0.0003(8) -0.0010(8) 0.0016(8)
C11 0.0193(9) 0.0093(8) 0.0167(8) 0.0009(6) 0.0058(7) 0.0018(6)
C12 0.0212(9) 0.0113(8) 0.0166(8) 0.0024(6) 0.0050(7) 0.0020(7)
C13 0.0209(9) 0.0193(9) 0.0220(9) 0.0009(7) 0.0062(8) 0.0050(7)
C14 0.0301(10) 0.0183(9) 0.0206(9) 0.0015(7) 0.0112(8) 0.0078(8)
C15 0.0318(11) 0.0144(9) 0.0166(9) -0.0012(7) 0.0063(8) 0.0020(8)
C16 0.0228(9) 0.0121(8) 0.0180(9) 0.0007(7) 0.0049(7) -0.0002(7)
C17 0.0155(9) 0.0183(9) 0.0225(9) 0.0009(7) 0.0010(7) 0.0028(7)
C18 0.0181(10) 0.0258(10) 0.0322(11) 0.0005(9) 0.0057(8) -0.0015(8)
C19 0.0235(10) 0.0231(10) 0.0215(10) 0.0024(8) -0.0014(8) 0.0033(8)
C20 0.0500(15) 0.0261(11) 0.0210(10) 0.0014(8) 0.0161(10) 0.0143(10)
C21 0.0223(9) 0.0118(8) 0.0182(9) 0.0029(7) 0.0044(7) -0.0016(7)
C22 0.0161(8) 0.0133(8) 0.0163(8) -0.0019(6) 0.0020(7) 0.0001(7)
C23 0.0214(9) 0.0154(9) 0.0178(9) 0.0019(7) 0.0020(7) -0.0025(7)
C24 0.0234(9) 0.0187(9) 0.0145(8) -0.0002(7) -0.0006(7) 0.0000(7)
C25 0.0178(9) 0.0147(9) 0.0217(9) -0.0030(7) -0.0004(7) -0.0005(7)
C26 0.0237(10) 0.0142(8) 0.0226(10) -0.0006(7) 0.0054(8) -0.0039(8)
C27 0.0237(9) 0.0166(9) 0.0165(9) -0.0011(7) 0.0049(7) -0.0031(7)
C28 0.0284(11) 0.0190(10) 0.0234(10) -0.0034(8) -0.0048(8) -0.0029(8)
C29 0.0214(9) 0.0151(8) 0.0166(9) -0.0021(7) 0.0021(7) 0.0003(7)

loop_
_atom_type_symbol
_atom_type_description
_atom_type_scat_dispersion_real
_atom_type_scat_dispersion_imag
_atom_type_scat_source
C C 0.0033 0.0016 'International Tables Vol C Tables 4.2.6.8 and 6.1.1.4'
H H 0.0000 0.0000 'International Tables Vol C Tables 4.2.6.8 and 6.1.1.4'
N N 0.0061 0.0033 'International Tables Vol C Tables 4.2.6.8 and 6.1.1.4'
O O 0.0106 0.0060 'International Tables Vol C Tables 4.2.6.8 and 6.1.1.4'
Ta Ta -0.7052 6.5227 'International Tables Vol C Tables 4.2.6.8 and 6.1.1.4'

loop_
_geom_angle_atom_site_label_1
_geom_angle_atom_site_label_2
_geom_angle_atom_site_label_3
_geom_angle
N4 Ta1 N2 105.72(6)
N4 Ta1 N3 103.44(7)
N2 Ta1 N3 114.32(6)
N4 Ta1 C29 97.25(7)
N2 Ta1 C29 114.69(7)
N3 Ta1 C29 118.14(7)
N4 Ta1 N1 178.71(6)
N2 Ta1 N1 74.90(5)
N3 Ta1 N1 75.28(6)
C29 Ta1 N1 83.44(6)
C1 N1 C11 113.07(14)
C1 N1 C21 114.24(14)
C11 N1 C21 107.96(14)
C1 N1 Ta1 103.15(10)
C11 N1 Ta1 100.24(10)
C21 N1 Ta1 117.46(11)
C2 N2 C7 117.11(15)
C2 N2 Ta1 115.02(11)
C7 N2 Ta1 126.87(12)
C12 N3 C17 117.35(15)
C12 N3 Ta1 112.45(11)
C17 N3 Ta1 127.11(12)
C22 N4 Ta1 172.71(13)
C4 O1 C10 116.46(15)
C14 O2 C20 117.45(19)
C6 C1 C2 120.61(16)
C6 C1 N1 123.96(16)
C2 C1 N1 115.40(15)
C3 C2 N2 124.88(17)
C3 C2 C1 117.81(17)
N2 C2 C1 117.25(16)
C2 C3 C4 120.80(17)
O1 C4 C5 124.34(17)
O1 C4 C3 114.41(17)
C5 C4 C3 121.20(17)
C4 C5 C6 118.15(17)
C1 C6 C5 121.23(17)
N2 C7 C9 111.56(15)
N2 C7 C8 110.02(15)
C9 C7 C8 111.81(16)
C16 C11 C12 121.44(17)
C16 C11 N1 122.54(17)
C12 C11 N1 115.90(16)
C13 C12 N3 125.41(17)
C13 C12 C11 117.38(17)
N3 C12 C11 117.21(16)
C12 C13 C14 120.52(19)
O2 C14 C15 124.28(19)
O2 C14 C13 114.21(19)
C15 C14 C13 121.49(18)
C14 C15 C16 118.16(18)
C11 C16 C15 120.99(18)
N3 C17 C19 109.66(16)
N3 C17 C18 111.66(16)
C19 C17 C18 111.29(17)
N4 C22 C27 121.83(16)
N4 C22 C23 120.33(17)
C27 C22 C23 117.84(17)
C24 C23 C22 120.79(17)
C23 C24 C25 121.47(18)
C24 C25 C26 117.66(17)
C24 C25 C28 121.26(18)
C26 C25 C28 121.04(18)
C27 C26 C25 121.59(18)
C26 C27 C22 120.66(17)

loop_
_geom_bond_atom_site_label_1
_geom_bond_atom_site_label_2
_geom_bond_distance
Ta1 N4 1.8044(15)
Ta1 N2 2.0324(15)
Ta1 N3 2.0338(15)
Ta1 C29 2.187(2)
Ta1 N1 2.3787(15)
N1 C1 1.455(2)
N1 C11 1.475(2)
N1 C21 1.488(2)
N2 C2 1.412(2)
N2 C7 1.484(2)
N3 C12 1.410(2)
N3 C17 1.481(2)
N4 C22 1.390(2)
O1 C4 1.373(2)
O1 C10 1.431(2)
O2 C14 1.373(2)
O2 C20 1.428(3)
C1 C6 1.381(2)
C1 C2 1.422(2)
C2 C3 1.391(3)
C3 C4 1.400(3)
C4 C5 1.390(3)
C5 C6 1.400(3)
C7 C9 1.529(3)
C7 C8 1.530(3)
C11 C16 1.377(3)
C11 C12 1.416(3)
C12 C13 1.398(3)
C13 C14 1.402(3)
C14 C15 1.385(3)
C15 C16 1.399(3)
C17 C19 1.524(3)
C17 C18 1.528(3)
C22 C27 1.401(3)
C22 C23 1.404(3)
C23 C24 1.392(3)
C24 C25 1.393(3)
C25 C26 1.395(3)
C25 C28 1.514(3)
C26 C27 1.393(3)

loop_
_geom_torsion_atom_site_label_1
_geom_torsion_atom_site_label_2
_geom_torsion_atom_site_label_3
_geom_torsion_atom_site_label_4
_geom_torsion
N4 Ta1 N1 C1 150(3)
N2 Ta1 N1 C1 31.19(10)
N3 Ta1 N1 C1 151.98(11)
C29 Ta1 N1 C1 -86.62(11)
N4 Ta1 N1 C11 34(3)
N2 Ta1 N1 C11 -85.62(11)
N3 Ta1 N1 C11 35.17(10)
C29 Ta1 N1 C11 156.57(11)
N4 Ta1 N1 C21 -83(3)
N2 Ta1 N1 C21 157.81(13)
N3 Ta1 N1 C21 -81.39(13)
C29 Ta1 N1 C21 40.01(13)
N4 Ta1 N2 C2 150.19(12)
N3 Ta1 N2 C2 -96.72(13)
C29 Ta1 N2 C2 44.30(14)
N1 Ta1 N2 C2 -30.98(12)
N4 Ta1 N2 C7 -17.95(16)
N3 Ta1 N2 C7 95.14(15)
C29 Ta1 N2 C7 -123.84(14)
N1 Ta1 N2 C7 160.89(15)
N4 Ta1 N3 C12 144.11(12)
N2 Ta1 N3 C12 29.67(14)
C29 Ta1 N3 C12 -109.93(13)
N1 Ta1 N3 C12 -35.86(12)
N4 Ta1 N3 C17 -15.27(16)
N2 Ta1 N3 C17 -129.71(14)
C29 Ta1 N3 C17 90.69(16)
N1 Ta1 N3 C17 164.76(16)
N2 Ta1 N4 C22 -147.3(11)
N3 Ta1 N4 C22 92.2(11)
C29 Ta1 N4 C22 -29.1(11)
N1 Ta1 N4 C22 94(3)
C11 N1 C1 C6 -102.5(2)
C21 N1 C1 C6 21.5(2)
Ta1 N1 C1 C6 150.14(15)
C11 N1 C1 C2 79.32(19)
C21 N1 C1 C2 -156.67(15)
Ta1 N1 C1 C2 -28.02(17)
C7 N2 C2 C3 18.2(3)
Ta1 N2 C2 C3 -151.18(15)
C7 N2 C2 C1 -164.60(16)
Ta1 N2 C2 C1 26.0(2)
C6 C1 C2 C3 5.1(3)
N1 C1 C2 C3 -176.72(15)
C6 C1 C2 N2 -172.36(16)
N1 C1 C2 N2 5.9(2)
N2 C2 C3 C4 173.55(17)
C1 C2 C3 C4 -3.7(3)
C10 O1 C4 C5 -5.3(3)
C10 O1 C4 C3 172.10(16)
C2 C3 C4 O1 -177.52(16)
C2 C3 C4 C5 0.0(3)
O1 C4 C5 C6 179.62(17)
C3 C4 C5 C6 2.4(3)
C2 C1 C6 C5 -2.8(3)
N1 C1 C6 C5 179.12(16)
C4 C5 C6 C1 -0.9(3)
C2 N2 C7 C9 -95.40(19)
Ta1 N2 C7 C9 72.51(19)
C2 N2 C7 C8 139.90(16)
Ta1 N2 C7 C8 -52.2(2)
C1 N1 C11 C16 43.9(2)
C21 N1 C11 C16 -83.5(2)
Ta1 N1 C11 C16 153.06(15)
C1 N1 C11 C12 -140.07(16)
C21 N1 C11 C12 92.55(18)
Ta1 N1 C11 C12 -30.91(16)
C17 N3 C12 C13 13.4(3)
Ta1 N3 C12 C13 -148.14(16)
C17 N3 C12 C11 -167.77(16)
Ta1 N3 C12 C11 30.66(19)
C16 C11 C12 C13 0.3(3)
N1 C11 C12 C13 -175.80(16)
C16 C11 C12 N3 -178.63(16)
N1 C11 C12 N3 5.3(2)
N3 C12 C13 C14 179.85(18)
C11 C12 C13 C14 1.1(3)
C20 O2 C14 C15 8.8(3)
C20 O2 C14 C13 -172.81(18)
C12 C13 C14 O2 179.81(18)
C12 C13 C14 C15 -1.7(3)
O2 C14 C15 C16 179.33(18)
C13 C14 C15 C16 1.0(3)
C12 C11 C16 C15 -1.0(3)
N1 C11 C16 C15 174.85(16)
C14 C15 C16 C11 0.3(3)
C12 N3 C17 C19 146.60(16)
Ta1 N3 C17 C19 -54.9(2)
C12 N3 C17 C18 -89.6(2)
Ta1 N3 C17 C18 68.9(2)
Ta1 N4 C22 C27 173.7(10)
Ta1 N4 C22 C23 -6.7(12)
N4 C22 C23 C24 180.00(18)
C27 C22 C23 C24 -0.4(3)
C22 C23 C24 C25 0.1(3)
C23 C24 C25 C26 0.3(3)
C23 C24 C25 C28 -177.19(19)
C24 C25 C26 C27 -0.4(3)
C28 C25 C26 C27 177.07(19)
C25 C26 C27 C22 0.1(3)
N4 C22 C27 C26 179.86(18)
C23 C22 C27 C26 0.3(3)
